data_7047257
loop_
_publ_author_name
'Wang, Yao'
'He, Minghui'
'Gao, Xiaoxia'
'Long, Piao'
'Zhang, Yingying'
'Zhong, Haoyan'
'Wang, Xia'
'He, Yabing'

_publ_section_title
;
 Three isoreticular ssa-type MOFs derived from bent diisophthalate
 ligands: exploring the substituent effect on structural stabilities and
 selective C<sub>2</sub>H<sub>2</sub>/CH<sub>4</sub> and
 CO<sub>2</sub>/CH<sub>4</sub> adsorption properties.
;
_journal_issue 36
_journal_name_full 'Dalton transactions (Cambridge, England : 2003)'
_journal_page_first 12702
_journal_page_last 12710
_journal_paper_doi 10.1039/c8dt02686f
_journal_volume 47
_journal_year 2018
_chemical_formula_sum 'C21 H15 Cu2 N3 O10'
_chemical_formula_weight 596.46
_space_group_IT_number 194
_space_group_name_Hall '-P 6c 2c'
_space_group_name_H-M_alt 'P 63/m m c'
_symmetry_cell_setting hexagonal
_symmetry_space_group_name_Hall '-P 6c 2c'
_symmetry_space_group_name_H-M 'P 63/m m c'
_atom_sites_solution_hydrogens geom
_atom_sites_solution_primary direct
_atom_sites_solution_secondary difmap
_audit_creation_method SHELXL-97
_audit_update_record
;
2018-06-27 deposited with the CCDC.
2018-08-15 downloaded from the CCDC.
;
_cell_angle_alpha 90.00
_cell_angle_beta 90.00
_cell_angle_gamma 120.00
_cell_formula_units_Z 6
_cell_length_a 18.4908(5)
_cell_length_b 18.4908(5)
_cell_length_c 23.7857(13)
_cell_measurement_reflns_used 25730
_cell_measurement_temperature 293(2)
_cell_measurement_theta_max 28.50
_cell_measurement_theta_min 0.986
_cell_volume 7043.0(5)
_computing_cell_refinement 'Bruker SMART'
_computing_data_collection 'Bruker SMART'
_computing_data_reduction 'Bruker SAINT'
_computing_molecular_graphics 'Bruker SHELXTL'
_computing_publication_material 'Bruker SHELXTL'
_computing_structure_refinement 'SHELXL-97 (Sheldrick, 1997)'
_computing_structure_solution 'SHELXS-97 (Sheldrick, 1990)'
_diffrn_ambient_temperature 293(2)
_diffrn_measured_fraction_theta_full 0.986
_diffrn_measured_fraction_theta_max 0.986
_diffrn_measurement_device_type 'Bruker SMART APEX II CCD area detector'
_diffrn_measurement_method 'omega scans'
_diffrn_radiation_monochromator graphite
_diffrn_radiation_source 'fine-focus sealed tube'
_diffrn_radiation_type MoK\a
_diffrn_radiation_wavelength 0.71073
_diffrn_reflns_av_R_equivalents 0.0539
_diffrn_reflns_av_sigmaI/netI 0.0414
_diffrn_reflns_limit_h_max 15
_diffrn_reflns_limit_h_min -24
_diffrn_reflns_limit_k_max 24
_diffrn_reflns_limit_k_min -14
_diffrn_reflns_limit_l_max 16
_diffrn_reflns_limit_l_min -31
_diffrn_reflns_number 25730
_diffrn_reflns_theta_full 28.50
_diffrn_reflns_theta_max 28.50
_diffrn_reflns_theta_min 3.37
_exptl_absorpt_coefficient_mu 0.937
_exptl_absorpt_correction_T_max 0.8646
_exptl_absorpt_correction_T_min 0.8204
_exptl_absorpt_correction_type empirical
_exptl_crystal_colour blue
_exptl_crystal_density_diffrn 0.844
_exptl_crystal_density_method 'not measured'
_exptl_crystal_description block
_exptl_crystal_F_000 1800
_exptl_crystal_size_max 0.22
_exptl_crystal_size_mid 0.20
_exptl_crystal_size_min 0.16
_refine_diff_density_max 0.576
_refine_diff_density_min -0.376
_refine_diff_density_rms 0.097
_refine_ls_extinction_method none
_refine_ls_goodness_of_fit_ref 1.096
_refine_ls_hydrogen_treatment mixed
_refine_ls_matrix_type full
_refine_ls_number_parameters 96
_refine_ls_number_reflns 3277
_refine_ls_number_restraints 1
_refine_ls_restrained_S_all 1.096
_refine_ls_R_factor_all 0.1233
_refine_ls_R_factor_gt 0.0802
_refine_ls_shift/su_max 0.003
_refine_ls_shift/su_mean 0.001
_refine_ls_structure_factor_coef Fsqd
_refine_ls_weighting_details 'calc w=1/[\s^2^(Fo^2^)+(0.1904P)^2^+0.3764P] where P=(Fo^2^+2Fc^2^)/3'
_refine_ls_weighting_scheme calc
_refine_ls_wR_factor_gt 0.2936
_refine_ls_wR_factor_ref 0.3170
_reflns_number_gt 1852
_reflns_number_total 3277
_reflns_threshold_expression >2sigma(I)
_cod_data_source_file c8dt02686f2.cif
_cod_data_source_block ZJNU-87
_cod_depositor_comments 'Adding full bibliography for 7047257--7047259.cif.'
_cod_original_sg_symbol_H-M P63/mmc
_cod_database_code 7047257
_platon_squeeze_void_probe_radius 1.20

loop_
_symmetry_equiv_pos_as_xyz
'x, y, z'
'x-y, x, z+1/2'
'-y, x-y, z'
'-x, -y, z+1/2'
'-x+y, -x, z'
'y, -x+y, z+1/2'
'-y, -x, -z+1/2'
'x-y, -y, -z'
'x, x-y, -z+1/2'
'y, x, -z'
'-x+y, y, -z+1/2'
'-x, -x+y, -z'
'-x, -y, -z'
'-x+y, -x, -z-1/2'
'y, -x+y, -z'
'x, y, -z-1/2'
'x-y, x, -z'
'-y, x-y, -z-1/2'
'y, x, z-1/2'
'-x+y, y, z'
'-x, -x+y, z-1/2'
'-y, -x, z'
'x-y, -y, z-1/2'
'x, x-y, z'

loop_
_atom_site_label
_atom_site_type_symbol
_atom_site_fract_x
_atom_site_fract_y
_atom_site_fract_z
_atom_site_U_iso_or_equiv
_atom_site_adp_type
_atom_site_occupancy
_atom_site_symmetry_multiplicity
_atom_site_calc_flag
_atom_site_refinement_flags
Cu1 Cu 0.52397(2) 0.47603(2) -0.04549(3) 0.0623(4) Uani 1 2 d S
O1 O 0.4806(2) 0.3711(2) -0.00485(14) 0.0830(11) Uani 1 1 d .
O1W O 0.5653(2) 0.4347(2) -0.1196(3) 0.134(2) Uani 1 2 d S
H1WA H 0.5248 0.4023 -0.1389 0.161 Uiso 1 1 d R
O2 O 0.4395(3) 0.4099(2) 0.07284(15) 0.0861(11) Uani 1 1 d .
N1 N 0.1802(6) 0.0901(3) 0.2500 0.124(4) Uani 1 4 d S
N2 N 0.1736(6) 0.0868(3) 0.1509(4) 0.170(5) Uani 1 2 d S
H2A H 0.1199 0.0599 0.1515 0.204 Uiso 1 2 calc SR
H2B H 0.1997 0.0999 0.1194 0.204 Uiso 1 2 calc SR
C2 C 0.4213(3) 0.2748(3) 0.0699(2) 0.0691(12) Uani 1 1 d .
C3 C 0.4439(5) 0.2220(2) 0.0456(3) 0.0738(18) Uani 1 2 d S
H3A H 0.4747 0.2374 0.0124 0.089 Uiso 1 2 calc SR
C4 C 0.3779(3) 0.2539(3) 0.1188(2) 0.0783(13) Uani 1 1 d .
H4A H 0.3636 0.2907 0.1352 0.094 Uiso 1 1 calc R
C5 C 0.3544(5) 0.1772(2) 0.1450(3) 0.0791(18) Uani 1 2 d SD
C1 C 0.4503(4) 0.3601(4) 0.0438(2) 0.0757(14) Uani 1 1 d .
C6 C 0.3044(5) 0.1522(3) 0.2003(3) 0.079(2) Uani 1 2 d SD
C8 C 0.2185(6) 0.1093(3) 0.2015(4) 0.109(3) Uani 1 2 d S
C7 C 0.3471(8) 0.1735(4) 0.2500 0.080(3) Uani 1 4 d S
H7A H 0.4052 0.2026 0.2500 0.096 Uiso 1 4 calc SR

loop_
_atom_site_aniso_label
_atom_site_aniso_U_11
_atom_site_aniso_U_22
_atom_site_aniso_U_33
_atom_site_aniso_U_23
_atom_site_aniso_U_13
_atom_site_aniso_U_12
Cu1 0.0758(6) 0.0758(6) 0.0585(6) -0.00160(14) 0.00160(14) 0.0553(5)
O1 0.118(3) 0.082(2) 0.073(2) 0.0036(17) 0.0102(18) 0.068(2)
O1W 0.147(4) 0.147(4) 0.119(5) -0.025(2) 0.025(2) 0.081(5)
O2 0.119(3) 0.082(2) 0.081(2) -0.0012(19) 0.006(2) 0.068(2)
N1 0.084(7) 0.180(10) 0.076(6) 0.000 0.000 0.042(3)
N2 0.128(7) 0.240(10) 0.107(6) -0.009(3) -0.017(6) 0.064(4)
C2 0.083(3) 0.070(3) 0.067(3) -0.003(2) -0.005(2) 0.048(3)
C3 0.096(5) 0.068(3) 0.066(4) -0.0055(16) -0.011(3) 0.048(3)
C4 0.104(4) 0.077(3) 0.072(3) -0.005(2) -0.007(3) 0.059(3)
C5 0.093(5) 0.079(3) 0.070(4) -0.0027(18) -0.005(4) 0.047(2)
C1 0.104(4) 0.081(3) 0.072(3) -0.002(2) -0.015(3) 0.068(3)
C6 0.095(5) 0.076(3) 0.072(4) -0.0007(18) -0.001(4) 0.048(3)
C8 0.093(6) 0.130(6) 0.093(6) -0.010(2) -0.020(5) 0.046(3)
C7 0.090(7) 0.084(5) 0.069(6) 0.000 0.000 0.045(3)

loop_
_atom_type_symbol
_atom_type_description
_atom_type_scat_dispersion_real
_atom_type_scat_dispersion_imag
_atom_type_scat_source
C C 0.0033 0.0016 'International Tables Vol C Tables 4.2.6.8 and 6.1.1.4'
H H 0.0000 0.0000 'International Tables Vol C Tables 4.2.6.8 and 6.1.1.4'
Cu Cu 0.3201 1.2651 'International Tables Vol C Tables 4.2.6.8 and 6.1.1.4'
N N 0.0061 0.0033 'International Tables Vol C Tables 4.2.6.8 and 6.1.1.4'
O O 0.0106 0.0060 'International Tables Vol C Tables 4.2.6.8 and 6.1.1.4'

loop_
_geom_angle_atom_site_label_1
_geom_angle_atom_site_label_2
_geom_angle_atom_site_label_3
_geom_angle
_geom_angle_site_symmetry_1
_geom_angle_site_symmetry_3
O1 Cu1 O1 89.6(2) 22_665 .
O1 Cu1 O2 168.14(15) 22_665 10
O1 Cu1 O2 89.20(17) . 10
O1 Cu1 O2 89.20(17) 22_665 13_665
O1 Cu1 O2 168.14(15) . 13_665
O2 Cu1 O2 89.6(2) 10 13_665
O1 Cu1 O1W 95.29(17) 22_665 .
O1 Cu1 O1W 95.29(17) . .
O2 Cu1 O1W 96.57(18) 10 .
O2 Cu1 O1W 96.57(18) 13_665 .
O1 Cu1 Cu1 83.60(10) 22_665 13_665
O1 Cu1 Cu1 83.60(10) . 13_665
O2 Cu1 Cu1 84.54(11) 10 13_665
O2 Cu1 Cu1 84.54(11) 13_665 13_665
O1W Cu1 Cu1 178.4(2) . 13_665
C1 O1 Cu1 123.1(3) . .
Cu1 O1W H1WA 110.5 . .
C1 O2 Cu1 120.8(4) . 13_665
C8 N1 C8 123.9(11) . 16_556
C8 N2 H2A 120.0 . .
C8 N2 H2B 120.0 . .
H2A N2 H2B 120.0 . .
C4 C2 C3 120.5(5) . .
C4 C2 C1 119.8(4) . .
C3 C2 C1 119.5(5) . .
C2 C3 C2 120.2(7) . 24
C2 C3 H3A 119.9 . .
C2 C3 H3A 119.9 24 .
C2 C4 C5 120.6(5) . .
C2 C4 H4A 119.7 . .
C5 C4 H4A 119.7 . .
C4 C5 C4 117.5(6) 24 .
C4 C5 C6 121.3(3) 24 .
C4 C5 C6 121.3(3) . .
O2 C1 O1 127.9(5) . .
O2 C1 C2 116.0(5) . .
O1 C1 C2 116.1(4) . .
C7 C6 C8 118.9(8) . .
C7 C6 C5 118.6(8) . .
C8 C6 C5 122.5(7) . .
N1 C8 C6 119.3(8) . .
N1 C8 N2 121.1(9) . .
C6 C8 N2 119.7(9) . .
C6 C7 C6 119.9(11) . 16_556
C6 C7 H7A 120.1 . .
C6 C7 H7A 120.1 16_556 .

loop_
_geom_bond_atom_site_label_1
_geom_bond_atom_site_label_2
_geom_bond_distance
_geom_bond_site_symmetry_2
Cu1 O1 1.946(3) 22_665
Cu1 O1 1.946(3) .
Cu1 O2 1.976(4) 10
Cu1 O2 1.976(4) 13_665
Cu1 O1W 2.206(6) .
Cu1 Cu1 2.6532(14) 13_665
O1 C1 1.258(6) .
O1W H1WA 0.8260 .
O2 C1 1.244(6) .
O2 Cu1 1.976(4) 13_665
N1 C8 1.306(10) .
N1 C8 1.306(10) 16_556
N2 C8 1.402(11) .
N2 H2A 0.8600 .
N2 H2B 0.8600 .
C2 C4 1.355(7) .
C2 C3 1.368(6) .
C2 C1 1.521(7) .
C3 C2 1.368(5) 24
C3 H3A 0.9300 .
C4 C5 1.404(6) .
C4 H4A 0.9300 .
C5 C4 1.404(6) 24
C5 C6 1.540(9) .
C6 C7 1.365(9) .
C6 C8 1.375(12) .
C7 C6 1.365(9) 16_556
C7 H7A 0.9300 .

loop_
_platon_squeeze_void_nr
_platon_squeeze_void_average_x
_platon_squeeze_void_average_y
_platon_squeeze_void_average_z
_platon_squeeze_void_volume
_platon_squeeze_void_count_electrons
_platon_squeeze_void_content
1 -0.031 -0.022 0.001 4434 759 ' '
2 0.000 0.000 0.250 18 10 ' '
3 0.000 0.000 0.750 18 10 ' '
